data_7012564
loop_
_publ_author_name
'Beckmann, Udo'
'Brooker, Sally'
'Depree, Craig V.'
'Ewing, Janna D.'
'Moubaraki, Boujemaa'
'Murray, Keith S.'

_publ_section_title
;
 Dicobalt(ii) complexes of a triazolate-containing Schiff-base
 macrocycle: synthesis, structure and magnetism
;
_journal_issue 7
_journal_name_full 'Dalton Transactions'
_journal_page_first 1308
_journal_paper_doi 10.1039/b212131j
_journal_year 2003
_chemical_formula_sum 'C23 H32.5 Cl2 Co2 N11.5'
_chemical_formula_weight 658.86
_chemical_name_systematic
; 
? 
;
_space_group_IT_number 9
_symmetry_cell_setting monoclinic
_symmetry_space_group_name_Hall 'C -2yc'
_symmetry_space_group_name_H-M 'C 1 c 1'
_atom_sites_solution_hydrogens geom
_atom_sites_solution_primary direct
_atom_sites_solution_secondary difmap
_audit_creation_method SHELXL-97
_cell_angle_alpha 90.00
_cell_angle_beta 107.466(3)
_cell_angle_gamma 90.00
_cell_formula_units_Z 8
_cell_length_a 20.250(4)
_cell_length_b 20.406(4)
_cell_length_c 14.364(3)
_cell_measurement_temperature 168(2)
_cell_volume 5662(2)
_computing_structure_refinement 'SHELXL-97 (Sheldrick, 1997)'
_computing_structure_solution 'SHELXS-97 (Sheldrick, 1990)'
_diffrn_ambient_temperature 168(2)
_diffrn_measured_fraction_theta_full 0.988
_diffrn_measured_fraction_theta_max 0.988
_diffrn_measurement_device_type 'Bruker SMART area detector '
_diffrn_radiation_monochromator graphite
_diffrn_radiation_source 'fine-focus sealed tube'
_diffrn_radiation_type MoK\a
_diffrn_radiation_wavelength 0.71073
_diffrn_reflns_av_R_equivalents 0.0272
_diffrn_reflns_av_sigmaI/netI 0.0262
_diffrn_reflns_limit_h_max 12
_diffrn_reflns_limit_h_min -25
_diffrn_reflns_limit_k_max 25
_diffrn_reflns_limit_k_min -25
_diffrn_reflns_limit_l_max 17
_diffrn_reflns_limit_l_min -17
_diffrn_reflns_number 36288
_diffrn_reflns_theta_full 26.39
_diffrn_reflns_theta_max 26.39
_diffrn_reflns_theta_min 2.29
_exptl_absorpt_coefficient_mu 1.397
_exptl_absorpt_correction_T_max 1.00
_exptl_absorpt_correction_T_min 0.73
_exptl_absorpt_correction_type Semi-empirical(SADABS)
_exptl_crystal_colour red
_exptl_crystal_density_diffrn 1.546
_exptl_crystal_density_method 'not measured'
_exptl_crystal_description block
_exptl_crystal_F_000 2712
_exptl_crystal_size_max 0.70
_exptl_crystal_size_mid 0.35
_exptl_crystal_size_min 0.22
_refine_diff_density_max 0.362
_refine_diff_density_min -0.308
_refine_diff_density_rms 0.043
_refine_ls_abs_structure_details 'Flack H D (1983), Acta Cryst. A39, 876-881'
_refine_ls_abs_structure_Flack 0.182(8)
_refine_ls_extinction_method none
_refine_ls_goodness_of_fit_ref 1.030
_refine_ls_hydrogen_treatment mixed
_refine_ls_matrix_type full
_refine_ls_number_parameters 734
_refine_ls_number_reflns 9372
_refine_ls_number_restraints 11
_refine_ls_restrained_S_all 1.030
_refine_ls_R_factor_all 0.0229
_refine_ls_R_factor_gt 0.0210
_refine_ls_shift/su_max 0.002
_refine_ls_shift/su_mean 0.000
_refine_ls_structure_factor_coef Fsqd
_refine_ls_weighting_details 'calc w=1/[\s^2^(Fo^2^)+(0.0289P)^2^+2.6679P] where P=(Fo^2^+2Fc^2^)/3'
_refine_ls_weighting_scheme calc
_refine_ls_wR_factor_gt 0.0528
_refine_ls_wR_factor_ref 0.0536
_reflns_number_gt 8967
_reflns_number_total 9372
_reflns_threshold_expression >2sigma(I)
_cod_data_source_file b212131j.txt
_cod_data_source_block cobclcc
_cod_depositor_comments
;
The following automatic conversions were performed:
'_symmetry_cell_setting' value 'Monoclinic' changed to 'monoclinic'
according to '/home/saulius/struct/CIF-dictionaries/cif_core.dic'
dictionary named 'cif_core.dic' version 2.4.1 from 2010-06-29.

Automatic conversion script
Id: cif_fix_enum 1527 2010-12-29 10:47:43Z saulius 
;
_cod_original_sg_symbol_H-M Cc
_cod_original_formula_sum 'C23 H32.50 Cl2 Co2 N11.50'
_cod_database_code 7012564

loop_
_symmetry_equiv_pos_as_xyz
'x, y, z'
'x, -y, z+1/2'
'x+1/2, y+1/2, z'
'x+1/2, -y+1/2, z+1/2'

loop_
_atom_site_label
_atom_site_type_symbol
_atom_site_fract_x
_atom_site_fract_y
_atom_site_fract_z
_atom_site_U_iso_or_equiv
_atom_site_adp_type
_atom_site_occupancy
_atom_site_symmetry_multiplicity
_atom_site_calc_flag
_atom_site_refinement_flags
_atom_site_disorder_assembly
_atom_site_disorder_group
Co1 Co 0.772690(16) 0.369950(14) 0.10355(2) 0.02045(7) Uani 1 1 d . . .
Co2 Co 0.634436(16) 0.528925(14) 0.10309(2) 0.02149(7) Uani 1 1 d . . .
Cl1 Cl 0.76795(3) 0.34720(3) -0.05810(4) 0.02851(13) Uani 1 1 d . . .
Cl2 Cl 0.57790(3) 0.55882(3) -0.05376(4) 0.03023(13) Uani 1 1 d . . .
N1 N 0.78025(10) 0.47090(8) 0.10911(15) 0.0215(4) Uani 1 1 d . . .
N2 N 0.73702(11) 0.52041(9) 0.11360(15) 0.0214(4) Uani 1 1 d . . .
C3 C 0.77796(13) 0.57204(10) 0.15026(17) 0.0212(5) Uani 1 1 d . . .
N3 N 0.84550(10) 0.55959(9) 0.16939(15) 0.0242(4) Uani 1 1 d . . .
C5 C 0.84396(12) 0.49558(11) 0.14326(16) 0.0208(5) Uani 1 1 d . . .
C6 C 0.90147(12) 0.44837(11) 0.16358(16) 0.0217(5) Uani 1 1 d . . .
C7 C 0.97400(13) 0.47450(12) 0.18887(19) 0.0297(5) Uani 1 1 d . . .
H7A H 0.9988 0.4639 0.2570 0.036 Uiso 1 1 calc R . .
H7B H 0.9726 0.5222 0.1802 0.036 Uiso 1 1 calc R . .
H7C H 0.9980 0.4545 0.1460 0.036 Uiso 1 1 calc R . .
N4 N 0.88342(10) 0.38769(9) 0.16158(14) 0.0231(4) Uani 1 1 d . . .
C8 C 0.93842(13) 0.33772(12) 0.19600(19) 0.0308(5) Uani 1 1 d . . .
H8A H 0.9762 0.3557 0.2510 0.037 Uiso 1 1 calc R . .
H8B H 0.9580 0.3266 0.1426 0.037 Uiso 1 1 calc R . .
C9 C 0.90916(14) 0.27603(13) 0.2291(2) 0.0329(6) Uani 1 1 d . . .
H9A H 0.8807 0.2890 0.2714 0.039 Uiso 1 1 calc R . .
H9B H 0.9481 0.2491 0.2689 0.039 Uiso 1 1 calc R . .
C10 C 0.86437(15) 0.23359(12) 0.1444(2) 0.0349(6) Uani 1 1 d . . .
H10A H 0.8569 0.2580 0.0825 0.042 Uiso 1 1 calc R . .
H10B H 0.8902 0.1931 0.1400 0.042 Uiso 1 1 calc R . .
C11 C 0.79526(14) 0.21489(11) 0.15465(19) 0.0315(6) Uani 1 1 d . . .
H11A H 0.7736 0.1812 0.1054 0.038 Uiso 1 1 calc R . .
H11B H 0.8017 0.1959 0.2202 0.038 Uiso 1 1 calc R . .
N5 N 0.74898(11) 0.27292(9) 0.14124(14) 0.0232(4) Uani 1 1 d . . .
C12 C 0.68814(13) 0.26497(11) 0.14744(16) 0.0231(5) Uani 1 1 d . . .
C13 C 0.65785(15) 0.20165(12) 0.1706(2) 0.0339(6) Uani 1 1 d . . .
H13A H 0.6482 0.1723 0.1141 0.041 Uiso 1 1 calc R . .
H13B H 0.6148 0.2109 0.1860 0.041 Uiso 1 1 calc R . .
H13C H 0.6909 0.1807 0.2269 0.041 Uiso 1 1 calc R . .
N6 N 0.67024(11) 0.37738(9) 0.09720(16) 0.0228(4) Uani 1 1 d . . .
N7 N 0.62839(11) 0.42780(9) 0.10365(16) 0.0239(4) Uani 1 1 d . . .
C14 C 0.64532(12) 0.32493(11) 0.13192(16) 0.0221(5) Uani 1 1 d . . .
N8 N 0.58871(11) 0.33740(9) 0.15924(15) 0.0252(4) Uani 1 1 d . . .
C15 C 0.58143(12) 0.40243(11) 0.14162(17) 0.0226(5) Uani 1 1 d . . .
C16 C 0.53583(12) 0.44872(12) 0.17078(17) 0.0245(5) Uani 1 1 d . . .
C17 C 0.47532(13) 0.42175(13) 0.19770(19) 0.0316(5) Uani 1 1 d . . .
H17A H 0.4885 0.4147 0.2684 0.038 Uiso 1 1 calc R . .
H17B H 0.4611 0.3800 0.1639 0.038 Uiso 1 1 calc R . .
H17C H 0.4368 0.4529 0.1785 0.038 Uiso 1 1 calc R . .
N9 N 0.55482(11) 0.50921(10) 0.17322(14) 0.0256(4) Uani 1 1 d . . .
C18 C 0.51595(14) 0.55772(12) 0.2144(2) 0.0333(6) Uani 1 1 d . . .
H18A H 0.5042 0.5378 0.2702 0.040 Uiso 1 1 calc R . .
H18B H 0.4721 0.5692 0.1641 0.040 Uiso 1 1 calc R . .
C19 C 0.55803(15) 0.61942(12) 0.2481(2) 0.0337(6) Uani 1 1 d . . .
H19A H 0.6049 0.6067 0.2891 0.040 Uiso 1 1 calc R . .
H19B H 0.5362 0.6449 0.2896 0.040 Uiso 1 1 calc R . .
C20 C 0.56518(14) 0.66391(12) 0.16513(19) 0.0333(6) Uani 1 1 d . . .
H20A H 0.5448 0.6413 0.1021 0.040 Uiso 1 1 calc R . .
H20B H 0.5383 0.7046 0.1644 0.040 Uiso 1 1 calc R . .
C21 C 0.63851(14) 0.68185(12) 0.1742(2) 0.0321(6) Uani 1 1 d . . .
H21A H 0.6391 0.7158 0.1252 0.039 Uiso 1 1 calc R . .
H21B H 0.6608 0.7004 0.2398 0.039 Uiso 1 1 calc R . .
N10 N 0.67815(11) 0.62408(9) 0.15911(15) 0.0238(4) Uani 1 1 d . . .
C22 C 0.74282(13) 0.63159(11) 0.16945(16) 0.0218(5) Uani 1 1 d . . .
C23 C 0.78367(14) 0.69376(12) 0.19902(19) 0.0307(6) Uani 1 1 d . . .
H23A H 0.7592 0.7301 0.1585 0.037 Uiso 1 1 calc R . .
H23B H 0.8295 0.6885 0.1901 0.037 Uiso 1 1 calc R . .
H23C H 0.7889 0.7032 0.2678 0.037 Uiso 1 1 calc R . .
Co3 Co 0.265739(16) 0.519677(14) -0.00664(2) 0.02185(7) Uani 1 1 d . . .
Co4 Co 0.104474(16) 0.381442(14) -0.01704(2) 0.02010(7) Uani 1 1 d . . .
Cl3 Cl 0.32346(3) 0.54576(3) 0.15235(4) 0.02990(13) Uani 1 1 d . . .
Cl4 Cl 0.11158(3) 0.35388(3) 0.14361(4) 0.02961(13) Uani 1 1 d . . .
N31 N 0.25503(10) 0.41957(9) -0.01720(15) 0.0232(4) Uani 1 1 d . . .
N32 N 0.20608(11) 0.37545(9) -0.01520(16) 0.0234(4) Uani 1 1 d . . .
C33 C 0.22358(12) 0.31965(11) -0.05041(17) 0.0230(5) Uani 1 1 d . . .
N33 N 0.28241(11) 0.32393(9) -0.07511(15) 0.0263(4) Uani 1 1 d . . .
C35 C 0.29929(12) 0.38730(11) -0.05397(17) 0.0222(5) Uani 1 1 d . . .
C36 C 0.35601(12) 0.42652(12) -0.07013(17) 0.0251(5) Uani 1 1 d . . .
C37 C 0.41233(14) 0.39189(13) -0.0978(2) 0.0330(6) Uani 1 1 d . . .
H37A H 0.4091 0.4023 -0.1657 0.040 Uiso 1 1 calc R . .
H37B H 0.4075 0.3445 -0.0911 0.040 Uiso 1 1 calc R . .
H37C H 0.4574 0.4061 -0.0549 0.040 Uiso 1 1 calc R . .
N34 N 0.35077(11) 0.48855(10) -0.05831(15) 0.0256(4) Uani 1 1 d . . .
C38 C 0.40639(14) 0.53179(13) -0.0703(2) 0.0335(6) Uani 1 1 d . . .
H38A H 0.4135 0.5233 -0.1344 0.040 Uiso 1 1 calc R . .
H38B H 0.4502 0.5217 -0.0189 0.040 Uiso 1 1 calc R . .
C39 C 0.38849(14) 0.60296(12) -0.06373(19) 0.0335(6) Uani 1 1 d . . .
H39A H 0.4298 0.6299 -0.0603 0.040 Uiso 1 1 calc R . .
H39B H 0.3764 0.6100 -0.0026 0.040 Uiso 1 1 calc R . .
C40 C 0.32797(15) 0.62650(13) -0.1504(2) 0.0348(6) Uani 1 1 d . . .
H40A H 0.3462 0.6565 -0.1908 0.042 Uiso 1 1 calc R . .
H40B H 0.3077 0.5882 -0.1912 0.042 Uiso 1 1 calc R . .
C41 C 0.27116(14) 0.66138(12) -0.12105(19) 0.0316(6) Uani 1 1 d . . .
H41A H 0.2919 0.6953 -0.0717 0.038 Uiso 1 1 calc R . .
H41B H 0.2396 0.6834 -0.1788 0.038 Uiso 1 1 calc R . .
N35 N 0.23119(11) 0.61463(9) -0.08029(14) 0.0251(4) Uani 1 1 d . . .
C42 C 0.17039(13) 0.63262(11) -0.08043(17) 0.0229(5) Uani 1 1 d . . .
C43 C 0.13725(14) 0.69831(11) -0.11087(18) 0.0290(5) Uani 1 1 d . . .
H43A H 0.1703 0.7331 -0.0816 0.035 Uiso 1 1 calc R . .
H43B H 0.0961 0.7026 -0.0887 0.035 Uiso 1 1 calc R . .
H43C H 0.1237 0.7020 -0.1821 0.035 Uiso 1 1 calc R . .
N37 N 0.11307(10) 0.48270(9) -0.00940(15) 0.0210(4) Uani 1 1 d . . .
C44 C 0.12950(12) 0.58079(10) -0.05223(16) 0.0205(5) Uani 1 1 d . . .
N38 N 0.06026(10) 0.57743(9) -0.07068(14) 0.0227(4) Uani 1 1 d . . .
C45 C 0.05347(12) 0.51482(11) -0.04460(16) 0.0207(5) Uani 1 1 d . . .
C46 C -0.01031(13) 0.47595(11) -0.06204(16) 0.0221(5) Uani 1 1 d . . .
C47 C -0.07817(13) 0.51091(13) -0.08489(19) 0.0303(5) Uani 1 1 d . . .
H47A H -0.1109 0.4911 -0.1426 0.036 Uiso 1 1 calc R . .
H47B H -0.0716 0.5572 -0.0978 0.036 Uiso 1 1 calc R . .
H47C H -0.0965 0.5073 -0.0292 0.036 Uiso 1 1 calc R . .
N39 N -0.00114(10) 0.41319(9) -0.05752(14) 0.0214(4) Uani 1 1 d . . .
C48 C -0.06219(13) 0.37083(11) -0.07217(19) 0.0277(5) Uani 1 1 d . . .
H48A H -0.0944 0.3781 -0.1384 0.033 Uiso 1 1 calc R . .
H48B H -0.0867 0.3826 -0.0243 0.033 Uiso 1 1 calc R . .
C49 C -0.04147(13) 0.29858(11) -0.06002(18) 0.0294(5) Uani 1 1 d . . .
H49A H -0.0821 0.2724 -0.0575 0.035 Uiso 1 1 calc R . .
H49B H -0.0050 0.2929 0.0031 0.035 Uiso 1 1 calc R . .
C50 C -0.01465(14) 0.27160(13) -0.1423(2) 0.0308(6) Uani 1 1 d . . .
H50A H -0.0496 0.2412 -0.1829 0.037 Uiso 1 1 calc R . .
H50B H -0.0096 0.3085 -0.1844 0.037 Uiso 1 1 calc R . .
C51 C 0.05410(13) 0.23592(11) -0.10626(19) 0.0306(5) Uani 1 1 d . . .
H51A H 0.0535 0.2062 -0.0520 0.037 Uiso 1 1 calc R . .
H51B H 0.0614 0.2091 -0.1597 0.037 Uiso 1 1 calc R . .
N40 N 0.11123(10) 0.28361(9) -0.07228(14) 0.0233(4) Uani 1 1 d . . .
C52 C 0.17185(13) 0.26626(11) -0.07240(17) 0.0239(5) Uani 1 1 d . . .
C53 C 0.19429(15) 0.19975(11) -0.0958(2) 0.0328(6) Uani 1 1 d . . .
H53A H 0.1852 0.1673 -0.0509 0.039 Uiso 1 1 calc R . .
H53B H 0.2439 0.2005 -0.0889 0.039 Uiso 1 1 calc R . .
H53C H 0.1684 0.1880 -0.1631 0.039 Uiso 1 1 calc R . .
N36 N 0.16243(11) 0.52557(9) -0.01462(15) 0.0214(4) Uani 1 1 d . . .
N100 N 0.78194(14) 0.39588(12) 0.2867(2) 0.0460(6) Uani 1 1 d D . .
C100 C 0.75761(14) 0.43465(13) 0.32340(19) 0.0321(6) Uani 1 1 d D . .
C101 C 0.7248(2) 0.48550(18) 0.3652(3) 0.0570(10) Uani 1 1 d D . .
H10C H 0.7541 0.5247 0.3780 0.068 Uiso 1 1 calc R . .
H10D H 0.7187 0.4697 0.4265 0.068 Uiso 1 1 calc R . .
H10E H 0.6796 0.4963 0.3193 0.068 Uiso 1 1 calc R . .
N110 N 0.09470(13) 0.41111(12) -0.1974(2) 0.0425(6) Uani 1 1 d . . .
C110 C 0.12794(15) 0.44287(13) -0.2305(2) 0.0328(6) Uani 1 1 d . . .
C111 C 0.17401(18) 0.48384(15) -0.2673(2) 0.0448(7) Uani 1 1 d . . .
H11C H 0.2090 0.5040 -0.2123 0.054 Uiso 1 1 calc R . .
H11D H 0.1469 0.5182 -0.3096 0.054 Uiso 1 1 calc R . .
H11E H 0.1969 0.4567 -0.3048 0.054 Uiso 1 1 calc R . .
N120 N 0.4999(4) 0.2405(4) -0.0260(7) 0.122(3) Uani 0.58 1 d PD A 1
C120 C 0.4631(5) 0.2157(4) 0.0098(7) 0.085(3) Uani 0.58 1 d PD A 1
C121 C 0.4042(6) 0.1806(5) 0.0228(8) 0.106(3) Uani 0.58 1 d PD A 1
H12A H 0.3819 0.1552 -0.0361 0.127 Uiso 0.58 1 calc PR A 1
H12B H 0.3710 0.2120 0.0346 0.127 Uiso 0.58 1 calc PR A 1
H12C H 0.4200 0.1510 0.0788 0.127 Uiso 0.58 1 calc PR A 1
N130 N 0.4088(6) 0.2737(5) 0.1114(8) 0.124(5) Uani 0.42 1 d PD B 2
C130 C 0.4253(7) 0.2272(6) 0.0754(8) 0.080(3) Uani 0.42 1 d PD B 2
C131 C 0.4638(9) 0.1670(6) 0.0773(13) 0.118(6) Uani 0.42 1 d PD B 2
H13D H 0.4729 0.1462 0.1414 0.142 Uiso 0.42 1 calc PR B 2
H13E H 0.5078 0.1770 0.0652 0.142 Uiso 0.42 1 calc PR B 2
H13F H 0.4367 0.1372 0.0267 0.142 Uiso 0.42 1 calc PR B 2

loop_
_atom_site_aniso_label
_atom_site_aniso_U_11
_atom_site_aniso_U_22
_atom_site_aniso_U_33
_atom_site_aniso_U_23
_atom_site_aniso_U_13
_atom_site_aniso_U_12
Co1 0.02009(16) 0.01801(14) 0.02481(16) -0.00027(12) 0.00912(12) 0.00094(12)
Co2 0.01910(16) 0.02010(14) 0.02637(17) 0.00074(12) 0.00849(13) 0.00261(12)
Cl1 0.0305(3) 0.0315(3) 0.0262(3) -0.0051(2) 0.0125(2) -0.0030(2)
Cl2 0.0250(3) 0.0355(3) 0.0284(3) 0.0051(2) 0.0052(2) 0.0005(2)
N1 0.0188(11) 0.0199(9) 0.0266(11) -0.0025(8) 0.0080(8) 0.0023(7)
N2 0.0192(10) 0.0187(9) 0.0269(11) -0.0020(7) 0.0079(8) 0.0010(7)
C3 0.0237(12) 0.0197(10) 0.0214(11) -0.0010(8) 0.0083(9) -0.0009(9)
N3 0.0223(10) 0.0235(10) 0.0278(10) -0.0033(8) 0.0090(8) -0.0021(8)
C5 0.0201(12) 0.0227(11) 0.0202(11) -0.0029(8) 0.0071(9) -0.0021(9)
C6 0.0184(12) 0.0277(12) 0.0203(11) -0.0032(9) 0.0078(9) 0.0006(9)
C7 0.0198(12) 0.0369(13) 0.0317(13) -0.0032(10) 0.0067(10) -0.0026(10)
N4 0.0199(10) 0.0272(10) 0.0228(9) -0.0011(8) 0.0075(8) 0.0057(8)
C8 0.0220(13) 0.0309(12) 0.0376(14) -0.0001(10) 0.0063(10) 0.0096(10)
C9 0.0287(14) 0.0337(13) 0.0350(15) 0.0054(11) 0.0074(11) 0.0104(11)
C10 0.0384(16) 0.0272(12) 0.0418(14) -0.0022(10) 0.0162(12) 0.0097(11)
C11 0.0370(15) 0.0177(11) 0.0404(14) 0.0014(10) 0.0128(12) 0.0072(10)
N5 0.0283(11) 0.0187(9) 0.0225(10) -0.0008(7) 0.0078(8) 0.0040(8)
C12 0.0316(13) 0.0192(10) 0.0196(11) -0.0029(8) 0.0094(10) -0.0038(9)
C13 0.0419(16) 0.0221(12) 0.0413(15) 0.0011(10) 0.0178(12) -0.0043(11)
N6 0.0221(11) 0.0189(9) 0.0296(11) 0.0002(8) 0.0110(9) 0.0003(7)
N7 0.0205(10) 0.0219(9) 0.0328(11) 0.0019(8) 0.0135(9) 0.0036(8)
C14 0.0235(13) 0.0201(11) 0.0246(12) -0.0011(8) 0.0099(10) -0.0041(9)
N8 0.0226(11) 0.0255(10) 0.0298(11) -0.0006(8) 0.0112(8) -0.0033(8)
C15 0.0185(12) 0.0257(11) 0.0233(11) -0.0011(9) 0.0061(9) -0.0018(9)
C16 0.0196(12) 0.0323(13) 0.0213(11) 0.0030(9) 0.0056(9) 0.0027(10)
C17 0.0229(13) 0.0403(14) 0.0352(14) 0.0013(11) 0.0142(11) 0.0028(11)
N9 0.0262(11) 0.0274(10) 0.0259(10) 0.0019(8) 0.0116(8) 0.0054(8)
C18 0.0327(14) 0.0336(13) 0.0420(15) 0.0023(11) 0.0242(12) 0.0086(11)
C19 0.0379(16) 0.0328(13) 0.0359(15) -0.0049(11) 0.0192(12) 0.0082(11)
C20 0.0339(15) 0.0284(13) 0.0389(14) -0.0014(10) 0.0130(12) 0.0110(11)
C21 0.0350(15) 0.0222(12) 0.0404(14) -0.0033(10) 0.0130(11) 0.0085(10)
N10 0.0271(12) 0.0197(9) 0.0246(10) -0.0021(7) 0.0080(9) 0.0047(8)
C22 0.0284(13) 0.0203(10) 0.0175(10) 0.0006(8) 0.0083(9) -0.0003(9)
C23 0.0350(15) 0.0234(12) 0.0359(13) -0.0051(10) 0.0138(11) -0.0053(10)
Co3 0.01904(16) 0.02162(15) 0.02569(17) -0.00085(12) 0.00791(13) -0.00293(12)
Co4 0.01805(15) 0.01838(14) 0.02533(16) 0.00012(11) 0.00871(12) -0.00034(11)
Cl3 0.0270(3) 0.0320(3) 0.0280(3) -0.0045(2) 0.0041(2) 0.0008(2)
Cl4 0.0369(3) 0.0271(3) 0.0273(3) 0.0050(2) 0.0135(3) 0.0023(2)
N31 0.0179(10) 0.0237(9) 0.0292(11) -0.0031(8) 0.0088(8) -0.0009(8)
N32 0.0219(11) 0.0202(9) 0.0309(12) -0.0007(8) 0.0123(9) -0.0016(8)
C33 0.0226(12) 0.0221(11) 0.0260(12) 0.0021(9) 0.0099(9) 0.0019(9)
N33 0.0253(11) 0.0252(10) 0.0305(11) 0.0008(8) 0.0119(9) 0.0037(8)
C35 0.0189(12) 0.0253(11) 0.0240(12) 0.0018(9) 0.0089(9) 0.0025(9)
C36 0.0170(12) 0.0338(13) 0.0242(12) 0.0005(9) 0.0055(9) 0.0013(9)
C37 0.0253(14) 0.0401(14) 0.0382(14) 0.0035(11) 0.0167(11) 0.0036(11)
N34 0.0181(10) 0.0326(11) 0.0276(10) 0.0009(8) 0.0092(8) -0.0043(8)
C38 0.0231(14) 0.0387(14) 0.0428(15) 0.0033(11) 0.0159(11) -0.0071(11)
C39 0.0278(14) 0.0341(13) 0.0401(14) -0.0003(11) 0.0125(11) -0.0112(11)
C40 0.0342(15) 0.0382(14) 0.0356(15) 0.0060(11) 0.0157(12) -0.0106(12)
C41 0.0308(14) 0.0289(12) 0.0366(13) 0.0065(10) 0.0121(11) -0.0090(11)
N35 0.0252(11) 0.0257(10) 0.0241(10) 0.0026(8) 0.0068(8) -0.0058(8)
C42 0.0286(13) 0.0199(11) 0.0193(11) 0.0002(8) 0.0058(10) -0.0042(9)
C43 0.0360(14) 0.0218(11) 0.0292(12) 0.0019(9) 0.0098(11) -0.0011(10)
N37 0.0185(10) 0.0207(9) 0.0242(10) 0.0025(8) 0.0069(8) -0.0013(7)
C44 0.0218(12) 0.0190(10) 0.0197(11) -0.0008(8) 0.0048(9) -0.0010(9)
N38 0.0231(11) 0.0215(9) 0.0232(10) 0.0010(7) 0.0064(8) 0.0015(8)
C45 0.0196(12) 0.0243(11) 0.0198(11) 0.0002(8) 0.0082(9) 0.0003(9)
C46 0.0200(12) 0.0283(12) 0.0198(11) 0.0038(9) 0.0087(9) 0.0024(9)
C47 0.0221(13) 0.0352(13) 0.0346(13) 0.0029(10) 0.0097(10) 0.0048(10)
N39 0.0175(10) 0.0265(10) 0.0218(9) 0.0018(8) 0.0081(7) -0.0030(8)
C48 0.0192(12) 0.0301(12) 0.0349(13) 0.0011(10) 0.0097(10) -0.0045(10)
C49 0.0245(13) 0.0298(12) 0.0365(13) 0.0007(10) 0.0132(11) -0.0063(10)
C50 0.0257(13) 0.0328(13) 0.0336(14) -0.0046(10) 0.0084(11) -0.0101(10)
C51 0.0313(14) 0.0240(11) 0.0391(14) -0.0045(10) 0.0145(11) -0.0075(10)
N40 0.0256(11) 0.0220(9) 0.0246(10) -0.0011(7) 0.0110(8) -0.0030(8)
C52 0.0295(13) 0.0195(10) 0.0246(12) 0.0002(9) 0.0111(10) -0.0012(9)
C53 0.0365(15) 0.0221(11) 0.0438(15) -0.0034(10) 0.0183(12) 0.0029(10)
N36 0.0203(11) 0.0184(9) 0.0256(11) 0.0008(7) 0.0072(8) -0.0028(7)
N100 0.0433(16) 0.0318(12) 0.0714(19) -0.0038(12) 0.0299(14) -0.0065(11)
C100 0.0297(14) 0.0396(14) 0.0285(14) 0.0024(11) 0.0110(11) -0.0119(12)
C101 0.057(2) 0.068(2) 0.058(2) -0.0292(18) 0.0356(18) -0.0236(18)
N110 0.0381(14) 0.0355(13) 0.0598(16) 0.0049(11) 0.0234(13) 0.0064(11)
C110 0.0356(15) 0.0323(13) 0.0284(14) -0.0007(11) 0.0066(11) 0.0105(12)
C111 0.056(2) 0.0458(16) 0.0376(17) 0.0120(13) 0.0222(15) 0.0065(14)
N120 0.086(6) 0.139(8) 0.124(7) -0.025(6) 0.007(5) 0.043(6)
C120 0.097(7) 0.087(6) 0.089(6) -0.014(5) 0.055(5) 0.004(5)
C121 0.144(11) 0.090(7) 0.096(7) -0.002(6) 0.057(7) 0.023(7)
N130 0.118(10) 0.125(9) 0.097(8) 0.014(7) -0.014(7) -0.051(8)
C130 0.090(9) 0.081(8) 0.066(7) -0.003(6) 0.019(6) -0.012(7)
C131 0.139(16) 0.110(11) 0.142(15) 0.013(9) 0.096(13) -0.016(10)

loop_
_atom_type_symbol
_atom_type_description
_atom_type_scat_dispersion_real
_atom_type_scat_dispersion_imag
_atom_type_scat_source
C C 0.0033 0.0016 'International Tables Vol C Tables 4.2.6.8 and 6.1.1.4'
H H 0.0000 0.0000 'International Tables Vol C Tables 4.2.6.8 and 6.1.1.4'
N N 0.0061 0.0033 'International Tables Vol C Tables 4.2.6.8 and 6.1.1.4'
Cl Cl 0.1484 0.1585 'International Tables Vol C Tables 4.2.6.8 and 6.1.1.4'
Co Co 0.3494 0.9721 'International Tables Vol C Tables 4.2.6.8 and 6.1.1.4'

loop_
_geom_angle_atom_site_label_1
_geom_angle_atom_site_label_2
_geom_angle_atom_site_label_3
_geom_angle
_geom_angle_site_symmetry_1
_geom_angle_site_symmetry_3
_geom_angle_publ_flag
N6 Co1 N1 89.44(8) . . y
N6 Co1 N5 77.27(8) . . y
N1 Co1 N5 158.52(8) . . y
N6 Co1 N4 156.30(8) . . y
N1 Co1 N4 76.31(7) . . y
N5 Co1 N4 109.88(7) . . y
N6 Co1 Cl1 103.31(6) . . y
N1 Co1 Cl1 102.51(6) . . y
N5 Co1 Cl1 96.99(5) . . y
N4 Co1 Cl1 98.27(6) . . y
N2 Co2 N7 88.57(8) . . y
N2 Co2 N9 145.72(8) . . y
N7 Co2 N9 76.18(8) . . y
N2 Co2 N10 75.99(8) . . y
N7 Co2 N10 154.63(8) . . y
N9 Co2 N10 105.54(8) . . y
N2 Co2 Cl2 107.04(6) . . y
N7 Co2 Cl2 104.94(6) . . y
N9 Co2 Cl2 106.50(6) . . y
N10 Co2 Cl2 98.84(6) . . y
C5 N1 N2 105.62(18) . . ?
C5 N1 Co1 116.30(15) . . ?
N2 N1 Co1 134.92(16) . . y
C3 N2 N1 105.79(19) . . ?
C3 N2 Co2 117.08(15) . . ?
N1 N2 Co2 135.94(15) . . y
N3 C3 N2 113.82(19) . . ?
N3 C3 C22 129.8(2) . . ?
N2 C3 C22 116.3(2) . . ?
C3 N3 C5 100.90(18) . . ?
N1 C5 N3 113.9(2) . . ?
N1 C5 C6 116.5(2) . . ?
N3 C5 C6 128.6(2) . . ?
N4 C6 C5 115.0(2) . . ?
N4 C6 C7 126.7(2) . . ?
C5 C6 C7 118.3(2) . . ?
C6 N4 C8 118.3(2) . . ?
C6 N4 Co1 114.91(15) . . ?
C8 N4 Co1 126.78(15) . . ?
N4 C8 C9 110.4(2) . . ?
C8 C9 C10 114.0(2) . . ?
C11 C10 C9 114.1(2) . . ?
N5 C11 C10 110.8(2) . . ?
C12 N5 C11 118.4(2) . . ?
C12 N5 Co1 115.50(15) . . ?
C11 N5 Co1 126.01(16) . . ?
N5 C12 C14 114.9(2) . . ?
N5 C12 C13 126.2(2) . . ?
C14 C12 C13 118.9(2) . . ?
C14 N6 N7 105.5(2) . . ?
C14 N6 Co1 114.33(16) . . ?
N7 N6 Co1 134.23(15) . . ?
C15 N7 N6 105.70(18) . . ?
C15 N7 Co2 116.05(16) . . ?
N6 N7 Co2 136.00(16) . . ?
N6 C14 N8 114.0(2) . . ?
N6 C14 C12 116.6(2) . . ?
N8 C14 C12 128.8(2) . . ?
C14 N8 C15 100.73(19) . . ?
N7 C15 N8 114.0(2) . . ?
N7 C15 C16 117.0(2) . . ?
N8 C15 C16 128.4(2) . . ?
N9 C16 C15 114.6(2) . . ?
N9 C16 C17 127.3(2) . . ?
C15 C16 C17 118.1(2) . . ?
C16 N9 C18 117.2(2) . . ?
C16 N9 Co2 114.82(16) . . ?
C18 N9 Co2 127.72(16) . . ?
N9 C18 C19 111.4(2) . . ?
C18 C19 C20 114.6(2) . . ?
C21 C20 C19 113.5(2) . . ?
N10 C21 C20 111.1(2) . . ?
C22 N10 C21 117.9(2) . . ?
C22 N10 Co2 115.83(15) . . ?
C21 N10 Co2 125.80(17) . . ?
N10 C22 C3 114.4(2) . . ?
N10 C22 C23 126.1(2) . . ?
C3 C22 C23 119.5(2) . . ?
N31 Co3 N36 88.34(7) . . y
N31 Co3 N34 76.13(8) . . y
N36 Co3 N34 153.54(8) . . y
N31 Co3 N35 145.29(8) . . y
N36 Co3 N35 75.72(7) . . y
N34 Co3 N35 105.20(8) . . y
N31 Co3 Cl3 108.36(6) . . y
N36 Co3 Cl3 104.29(6) . . y
N34 Co3 Cl3 100.91(6) . . y
N35 Co3 Cl3 105.41(5) . . y
N32 Co4 N37 89.47(7) . . y
N32 Co4 N39 159.52(8) . . y
N37 Co4 N39 76.94(7) . . y
N32 Co4 N40 77.10(7) . . y
N37 Co4 N40 157.44(8) . . y
N39 Co4 N40 110.30(7) . . y
N32 Co4 Cl4 102.03(6) . . y
N37 Co4 Cl4 102.02(6) . . y
N39 Co4 Cl4 95.82(5) . . y
N40 Co4 Cl4 98.50(6) . . y
C35 N31 N32 105.27(18) . . ?
C35 N31 Co3 116.67(16) . . ?
N32 N31 Co3 136.51(15) . . y
C33 N32 N31 106.3(2) . . ?
C33 N32 Co4 115.12(16) . . ?
N31 N32 Co4 134.55(15) . . y
N32 C33 N33 113.7(2) . . ?
N32 C33 C52 117.2(2) . . ?
N33 C33 C52 128.2(2) . . ?
C33 N33 C35 100.82(19) . . ?
N31 C35 N33 113.9(2) . . ?
N31 C35 C36 116.1(2) . . ?
N33 C35 C36 129.9(2) . . ?
N34 C36 C35 114.5(2) . . ?
N34 C36 C37 126.9(2) . . ?
C35 C36 C37 118.6(2) . . ?
C36 N34 C38 118.4(2) . . ?
C36 N34 Co3 116.09(16) . . ?
C38 N34 Co3 125.16(16) . . ?
N34 C38 C39 111.2(2) . . ?
C38 C39 C40 113.5(2) . . ?
C41 C40 C39 114.1(2) . . ?
N35 C41 C40 111.0(2) . . ?
C42 N35 C41 116.9(2) . . ?
C42 N35 Co3 114.55(15) . . ?
C41 N35 Co3 128.31(17) . . ?
N35 C42 C44 114.3(2) . . ?
N35 C42 C43 126.8(2) . . ?
C44 C42 C43 118.8(2) . . ?
C45 N37 N36 105.20(18) . . ?
C45 N37 Co4 114.70(15) . . ?
N36 N37 Co4 134.10(16) . . ?
N36 C44 N38 113.5(2) . . ?
N36 C44 C42 117.6(2) . . ?
N38 C44 C42 128.3(2) . . ?
C44 N38 C45 100.38(18) . . ?
N37 C45 N38 114.5(2) . . ?
N37 C45 C46 116.6(2) . . ?
N38 C45 C46 128.3(2) . . ?
N39 C46 C45 114.8(2) . . ?
N39 C46 C47 126.3(2) . . ?
C45 C46 C47 118.8(2) . . ?
C46 N39 C48 118.2(2) . . ?
C46 N39 Co4 115.46(16) . . ?
C48 N39 Co4 126.10(15) . . ?
N39 C48 C49 111.1(2) . . ?
C48 C49 C50 113.9(2) . . ?
C51 C50 C49 114.1(2) . . ?
N40 C51 C50 110.11(19) . . ?
C52 N40 C51 118.3(2) . . ?
C52 N40 Co4 114.95(15) . . ?
C51 N40 Co4 126.73(16) . . ?
N40 C52 C33 114.5(2) . . ?
N40 C52 C53 127.3(2) . . ?
C33 C52 C53 118.1(2) . . ?
C44 N36 N37 106.3(2) . . ?
C44 N36 Co3 116.45(16) . . ?
N37 N36 Co3 135.70(15) . . ?
N100 C100 C101 177.0(3) . . ?
N110 C110 C111 176.5(3) . . ?
N120 C120 C121 161.7(12) . . ?
N130 C130 C131 153.7(14) . . ?

loop_
_geom_bond_atom_site_label_1
_geom_bond_atom_site_label_2
_geom_bond_distance
_geom_bond_site_symmetry_2
_geom_bond_publ_flag
Co1 N6 2.055(2) . y
Co1 N1 2.0654(18) . y
Co1 N5 2.1448(19) . y
Co1 N4 2.175(2) . y
Co1 Cl1 2.3415(8) . y
Co2 N2 2.044(2) . y
Co2 N7 2.0674(19) . y
Co2 N9 2.180(2) . y
Co2 N10 2.185(2) . y
Co2 Cl2 2.2827(8) . y
N1 C5 1.334(3) . ?
N1 N2 1.351(3) . ?
N2 C3 1.346(3) . ?
C3 N3 1.336(3) . ?
C3 C22 1.475(3) . ?
N3 C5 1.357(3) . ?
C5 C6 1.472(3) . ?
C6 N4 1.289(3) . ?
C6 C7 1.501(3) . ?
N4 C8 1.481(3) . ?
C8 C9 1.527(4) . ?
C9 C10 1.546(4) . ?
C10 C11 1.500(4) . ?
C11 N5 1.486(3) . ?
N5 C12 1.272(3) . ?
C12 C14 1.477(3) . ?
C12 C13 1.510(3) . ?
N6 C14 1.342(3) . ?
N6 N7 1.354(3) . ?
N7 C15 1.335(3) . ?
C14 N8 1.343(3) . ?
N8 C15 1.351(3) . ?
C15 C16 1.467(3) . ?
C16 N9 1.290(3) . ?
C16 C17 1.496(3) . ?
N9 C18 1.493(3) . ?
C18 C19 1.516(4) . ?
C19 C20 1.539(4) . ?
C20 C21 1.497(4) . ?
C21 N10 1.478(3) . ?
N10 C22 1.282(3) . ?
C22 C23 1.504(3) . ?
Co3 N31 2.0550(19) . y
Co3 N36 2.064(2) . y
Co3 N34 2.165(2) . y
Co3 N35 2.218(2) . y
Co3 Cl3 2.2941(8) . y
Co4 N32 2.053(2) . y
Co4 N37 2.0738(18) . y
Co4 N39 2.141(2) . y
Co4 N40 2.1678(19) . y
Co4 Cl4 2.3373(8) . y
N31 C35 1.342(3) . ?
N31 N32 1.346(3) . ?
N32 C33 1.336(3) . ?
C33 N33 1.344(3) . ?
C33 C52 1.478(3) . ?
N33 C35 1.349(3) . ?
C35 C36 1.474(3) . ?
C36 N34 1.286(3) . ?
C36 C37 1.494(3) . ?
N34 C38 1.481(3) . ?
C38 C39 1.507(4) . ?
C39 C40 1.538(4) . ?
C40 C41 1.516(4) . ?
C41 N35 1.481(3) . ?
N35 C42 1.284(3) . ?
C42 C44 1.473(3) . ?
C42 C43 1.504(3) . ?
N37 C45 1.333(3) . ?
N37 N36 1.347(3) . ?
C44 N36 1.338(3) . ?
C44 N38 1.348(3) . ?
N38 C45 1.350(3) . ?
C45 C46 1.472(3) . ?
C46 N39 1.293(3) . ?
C46 C47 1.495(3) . ?
N39 C48 1.471(3) . ?
C48 C49 1.528(3) . ?
C49 C50 1.543(4) . ?
C50 C51 1.518(4) . ?
C51 N40 1.478(3) . ?
N40 C52 1.278(3) . ?
C52 C53 1.501(3) . ?
N100 C100 1.141(4) . ?
C100 C101 1.455(4) . ?
N110 C110 1.137(4) . ?
C110 C111 1.465(4) . ?
N120 C120 1.141(9) . ?
C120 C121 1.451(9) . ?
N130 C130 1.176(10) . ?
C130 C131 1.450(10) . ?
